data_7038236
loop_
_publ_author_name
'Mahmoudi, Ghodrat'
'Bauz\'a, Antonio'
'Frontera, Antonio'

_publ_section_title
;
 Concurrent agostic and tetrel bonding interactions in lead(ii) complexes
 with an isonicotinohydrazide based ligand and several anions.
;
_journal_issue 12
_journal_name_full 'Dalton transactions (Cambridge, England : 2003)'
_journal_page_first 4965
_journal_page_last 4969
_journal_paper_doi 10.1039/c6dt00131a
_journal_volume 45
_journal_year 2016
_chemical_absolute_configuration ad
_chemical_formula_moiety 'C19 H13 N5 O Pb S'
_chemical_formula_sum 'C19 H13 N5 O Pb S'
_chemical_formula_weight 566.59
_chemical_name_common 33G
_chemical_name_systematic
;
 33G
;
_space_group_IT_number 19
_symmetry_cell_setting orthorhombic
_symmetry_Int_Tables_number 19
_symmetry_space_group_name_Hall 'P 2ac 2ab'
_symmetry_space_group_name_H-M 'P 21 21 21'
_atom_sites_solution_hydrogens geom
_atom_sites_solution_primary direct
_atom_sites_solution_secondary difmap
_audit_conform_dict_location ftp://ftp.iucr.org/pub/cif_core.dic
_audit_conform_dict_name cif_core.dic
_audit_conform_dict_version 2.4
_audit_creation_date 2012-06-07T12:02:48-00:00
_audit_creation_method 'WinGX routine CIF_UPDATE'
_audit_update_record
;
2015-12-31 deposited with the CCDC.
2016-02-01 downloaded from the CCDC.
;
_cell_angle_alpha 90
_cell_angle_beta 90
_cell_angle_gamma 90
_cell_formula_units_Z 8
_cell_length_a 8.8580(2)
_cell_length_b 19.6630(5)
_cell_length_c 21.1860(7)
_cell_measurement_reflns_used 1065
_cell_measurement_temperature 295(2)
_cell_measurement_theta_max 20
_cell_measurement_theta_min 3
_cell_volume 3690.07(17)
_computing_cell_refinement 'HKL Scalepack (Otwinowski & Minor 1997)'
_computing_data_collection KappaCCD
_computing_data_reduction 'HKL Scalepack (Otwinowski & Minor 1997)'
_computing_molecular_graphics 'maXus, Zortep'
_computing_publication_material 'SHELXL-97 (Sheldrick, 1997)'
_computing_structure_refinement 'SHELXL-97 (Sheldrick, 2008)'
_computing_structure_solution SIR97
_diffrn_ambient_temperature 295(2)
_diffrn_measured_fraction_theta_full 0.993
_diffrn_measured_fraction_theta_max 0.971
_diffrn_measurement_device_type 'Nonius KappaCCD'
_diffrn_measurement_method '\f and \w scans'
_diffrn_radiation_monochromator graphite
_diffrn_radiation_type MoK\a
_diffrn_radiation_wavelength 0.71073
_diffrn_reflns_av_R_equivalents 0.0849
_diffrn_reflns_av_unetI/netI 0.0903
_diffrn_reflns_limit_h_max 11
_diffrn_reflns_limit_h_min -9
_diffrn_reflns_limit_k_max 25
_diffrn_reflns_limit_k_min -25
_diffrn_reflns_limit_l_max 27
_diffrn_reflns_limit_l_min -22
_diffrn_reflns_number 24901
_diffrn_reflns_theta_full 25
_diffrn_reflns_theta_max 28.3
_diffrn_reflns_theta_min 2.07
_diffrn_source 'fine-focus sealed tube'
_exptl_absorpt_coefficient_mu 9.277
_exptl_absorpt_correction_T_max 0.4573
_exptl_absorpt_correction_T_min 0.0902
_exptl_absorpt_correction_type multi-scan
_exptl_absorpt_process_details HKL2008
_exptl_crystal_colour yellow
_exptl_crystal_density_diffrn 2.04
_exptl_crystal_density_method 'not measured'
_exptl_crystal_description prism
_exptl_crystal_F_000 2144
_exptl_crystal_size_max 0.5
_exptl_crystal_size_mid 0.3
_exptl_crystal_size_min 0.1
_refine_diff_density_max 5.721
_refine_diff_density_min -1.461
_refine_diff_density_rms 0.202
_refine_ls_abs_structure_details 'Flack H D (1983), Acta Cryst. A39, 876-881'
_refine_ls_abs_structure_Flack 0.40(4)
_refine_ls_extinction_method none
_refine_ls_goodness_of_fit_ref 0.95
_refine_ls_hydrogen_treatment constr
_refine_ls_matrix_type full
_refine_ls_number_parameters 488
_refine_ls_number_reflns 8736
_refine_ls_number_restraints 0
_refine_ls_restrained_S_all 0.95
_refine_ls_R_factor_all 0.0786
_refine_ls_R_factor_gt 0.0454
_refine_ls_shift/su_max 0
_refine_ls_shift/su_mean 0
_refine_ls_structure_factor_coef Fsqd
_refine_ls_weighting_details 'calc w=1/[\s^2^(Fo^2^)+(0.0458P)^2^+0.0000P] where P=(Fo^2^+2Fc^2^)/3'
_refine_ls_weighting_scheme calc
_refine_ls_wR_factor_gt 0.0891
_refine_ls_wR_factor_ref 0.0985
_reflns_number_gt 6134
_reflns_number_total 8736
_reflns_threshold_expression >2\s(I)
_cod_data_source_file c6dt00131a2.cif
_cod_data_source_block shelxl
_cod_depositor_comments 'Adding full bibliography for 7038234--7038237.cif.'
_cod_database_code 7038236

loop_
_symmetry_equiv_pos_as_xyz
'x, y, z'
'-x+1/2, -y, z+1/2'
'x+1/2, -y+1/2, -z'
'-x, y+1/2, -z+1/2'

loop_
_atom_site_label
_atom_site_type_symbol
_atom_site_fract_x
_atom_site_fract_y
_atom_site_fract_z
_atom_site_U_iso_or_equiv
_atom_site_adp_type
_atom_site_occupancy
_atom_site_symmetry_multiplicity
_atom_site_calc_flag
_atom_site_refinement_flags
C1 C 0.9193(12) 0.2872(4) 0.1230(5) 0.037(3) Uani 1 1 d .
H1 H 0.8738 0.3266 0.1408 0.045 Uiso 1 1 calc R
C2 C 1.0374(12) 0.2956(5) 0.0814(6) 0.047(3) Uani 1 1 d .
H2 H 1.0726 0.3397 0.0705 0.057 Uiso 1 1 calc R
C3 C 1.1026(11) 0.2390(5) 0.0561(5) 0.041(3) Uani 1 1 d .
H3 H 1.1844 0.243 0.0273 0.049 Uiso 1 1 calc R
C4 C 1.0477(12) 0.1752(5) 0.0730(5) 0.040(3) Uani 1 1 d .
H4 H 1.0932 0.1354 0.0562 0.048 Uiso 1 1 calc R
C5 C 0.9291(10) 0.1697(4) 0.1135(4) 0.024(2) Uani 1 1 d .
C6 C 0.8603(11) 0.1042(4) 0.1323(4) 0.0220(17) Uani 1 1 d .
C7 C 0.9244(11) 0.0393(4) 0.1095(5) 0.028(2) Uani 1 1 d .
C8 C 1.0687(12) 0.0206(5) 0.1232(5) 0.038(3) Uani 1 1 d .
H8 H 1.1329 0.0495 0.1471 0.046 Uiso 1 1 calc R
C9 C 1.1202(13) -0.0429(6) 0.1011(5) 0.048(3) Uani 1 1 d .
H9 H 1.2205 -0.0569 0.1102 0.058 Uiso 1 1 calc R
C10 C 1.0277(14) -0.0846(5) 0.0665(6) 0.052(3) Uani 1 1 d .
H10 H 1.064 -0.1275 0.0526 0.063 Uiso 1 1 calc R
C11 C 0.8861(13) -0.0655(5) 0.0522(5) 0.047(3) Uani 1 1 d .
H11 H 0.8245 -0.0946 0.0274 0.056 Uiso 1 1 calc R
C12 C 0.8282(11) -0.0034(5) 0.0732(5) 0.034(2) Uani 1 1 d .
H12 H 0.7277 0.0099 0.0635 0.04 Uiso 1 1 calc R
C13 C 0.5403(9) 0.0549(4) 0.2107(5) 0.0262(19) Uani 1 1 d .
C14 C 0.4566(8) -0.0093(4) 0.2213(5) 0.0230(19) Uani 1 1 d .
C15 C 0.5090(10) -0.0718(4) 0.1965(4) 0.031(2) Uani 1 1 d .
H15 H 0.5952 -0.0733 0.1698 0.037 Uiso 1 1 calc R
C16 C 0.4330(11) -0.1298(5) 0.2116(6) 0.040(2) Uani 1 1 d .
H16 H 0.4675 -0.1713 0.1937 0.048 Uiso 1 1 calc R
C17 C 0.2645(10) -0.0723(5) 0.2722(5) 0.038(3) Uani 1 1 d .
H17 H 0.1774 -0.0726 0.2984 0.046 Uiso 1 1 calc R
C18 C 0.3308(8) -0.0115(5) 0.2600(4) 0.022(2) Uani 1 1 d .
H18 H 0.2914 0.0291 0.2778 0.026 Uiso 1 1 calc R
C19 C 0.4781(11) 0.1721(6) 0.0861(5) 0.042(3) Uani 1 1 d .
C20 C 0.5802(11) -0.0954(5) 0.3729(5) 0.036(2) Uani 1 1 d .
H20 H 0.6313 -0.1342 0.3567 0.044 Uiso 1 1 calc R
C21 C 0.4549(11) -0.1046(5) 0.4125(5) 0.035(2) Uani 1 1 d .
H21 H 0.4217 -0.1492 0.4229 0.042 Uiso 1 1 calc R
C22 C 0.3813(10) -0.0496(5) 0.4360(5) 0.036(2) Uani 1 1 d .
H22 H 0.2954 -0.0545 0.4625 0.043 Uiso 1 1 calc R
C23 C 0.4370(10) 0.0151(5) 0.4195(4) 0.029(2) Uani 1 1 d .
H23 H 0.3894 0.0545 0.4361 0.035 Uiso 1 1 calc R
C24 C 0.5587(10) 0.0222(4) 0.3801(4) 0.026(2) Uani 1 1 d .
C25 C 0.6289(10) 0.0879(4) 0.3629(4) 0.0245(19) Uani 1 1 d .
C26 C 0.5609(10) 0.1532(4) 0.3869(5) 0.028(2) Uani 1 1 d .
C27 C 0.4132(10) 0.1725(5) 0.3722(5) 0.036(2) Uani 1 1 d .
H27 H 0.3526 0.1446 0.3459 0.043 Uiso 1 1 calc R
C28 C 0.3554(13) 0.2328(5) 0.3963(5) 0.041(2) Uani 1 1 d .
H28 H 0.2548 0.2457 0.3863 0.049 Uiso 1 1 calc R
C29 C 0.4397(13) 0.2729(5) 0.4334(6) 0.045(3) Uani 1 1 d .
H29 H 0.3989 0.3144 0.4488 0.054 Uiso 1 1 calc R
C30 C 0.5862(12) 0.2544(5) 0.4498(5) 0.046(3) Uani 1 1 d .
H30 H 0.6447 0.2821 0.4772 0.056 Uiso 1 1 calc R
C31 C 0.6443(12) 0.1951(4) 0.4252(4) 0.031(2) Uani 1 1 d .
H31 H 0.7453 0.1829 0.4351 0.038 Uiso 1 1 calc R
C32 C 0.9500(10) 0.1385(4) 0.2902(6) 0.029(2) Uani 1 1 d .
C33 C 1.0345(9) 0.2027(4) 0.2762(5) 0.025(2) Uani 1 1 d .
C34 C 1.1598(10) 0.2034(4) 0.2380(4) 0.028(2) Uani 1 1 d .
H34 H 1.201 0.162 0.2227 0.033 Uiso 1 1 calc R
C35 C 1.2258(11) 0.2646(5) 0.2219(6) 0.041(3) Uani 1 1 d .
H35 H 1.3055 0.2642 0.1919 0.05 Uiso 1 1 calc R
C36 C 1.0627(9) 0.3225(4) 0.2841(6) 0.032(2) Uani 1 1 d .
H36 H 1.0269 0.3642 0.301 0.039 Uiso 1 1 calc R
C37 C 0.9856(9) 0.2646(4) 0.3004(5) 0.030(2) Uani 1 1 d .
H37 H 0.9006 0.2667 0.3277 0.036 Uiso 1 1 calc R
C38 C 1.0063(11) 0.0172(5) 0.4202(6) 0.042(3) Uani 1 1 d .
N1 N 0.8659(9) 0.2263(3) 0.1395(4) 0.0332(18) Uani 1 1 d .
N2 N 0.7440(8) 0.1070(4) 0.1698(3) 0.0241(17) Uani 1 1 d .
N3 N 0.6771(8) 0.0469(4) 0.1852(4) 0.0297(19) Uani 1 1 d .
N4 N 0.3144(9) -0.1322(4) 0.2495(4) 0.041(2) Uani 1 1 d .
N5 N 0.5076(10) 0.2219(5) 0.1116(4) 0.046(2) Uani 1 1 d .
N6 N 0.6295(9) -0.0331(3) 0.3573(4) 0.0306(17) Uani 1 1 d .
N7 N 0.7465(7) 0.0867(3) 0.3288(4) 0.0234(17) Uani 1 1 d .
N8 N 0.8171(7) 0.1473(3) 0.3131(4) 0.0228(18) Uani 1 1 d .
N9 N 1.1831(10) 0.3253(4) 0.2467(4) 0.040(2) Uani 1 1 d .
N10 N 0.9815(10) -0.0289(5) 0.3854(5) 0.048(2) Uani 1 1 d .
O1 O 0.4769(6) 0.1116(3) 0.2245(3) 0.0310(16) Uani 1 1 d .
O2 O 1.0165(6) 0.0831(3) 0.2756(4) 0.0347(17) Uani 1 1 d .
Pb1 Pb 0.63903(4) 0.210473(15) 0.212257(19) 0.02897(10) Uani 1 1 d .
Pb2 Pb 0.85392(4) -0.016657(14) 0.285911(18) 0.02699(9) Uani 1 1 d .
S1 S 0.4335(4) 0.10118(17) 0.05167(16) 0.0625(9) Uani 1 1 d .
S2 S 1.0394(4) 0.0783(2) 0.4668(2) 0.0866(14) Uani 1 1 d .

loop_
_atom_site_aniso_label
_atom_site_aniso_U_11
_atom_site_aniso_U_22
_atom_site_aniso_U_33
_atom_site_aniso_U_23
_atom_site_aniso_U_13
_atom_site_aniso_U_12
C1 0.055(6) 0.012(5) 0.045(7) -0.010(4) -0.001(5) 0.004(4)
C2 0.057(7) 0.035(7) 0.050(8) 0.004(6) -0.003(6) -0.010(5)
C3 0.044(7) 0.033(6) 0.046(7) 0.008(5) 0.005(5) -0.011(5)
C4 0.056(6) 0.023(6) 0.041(7) 0.004(5) 0.007(5) 0.007(5)
C5 0.030(4) 0.020(5) 0.023(5) -0.002(4) 0.003(4) 0.001(4)
C6 0.033(4) 0.011(4) 0.022(4) -0.002(3) -0.004(5) -0.001(4)
C7 0.041(5) 0.013(4) 0.029(6) -0.002(4) 0.013(4) -0.001(4)
C8 0.042(6) 0.034(6) 0.038(7) -0.005(5) 0.011(5) 0.003(5)
C9 0.050(7) 0.054(7) 0.042(7) 0.015(6) 0.008(6) 0.023(6)
C10 0.079(9) 0.025(6) 0.053(8) -0.005(6) 0.021(7) 0.003(6)
C11 0.067(8) 0.032(6) 0.041(7) -0.011(5) 0.010(6) -0.008(5)
C12 0.042(6) 0.035(6) 0.024(5) -0.008(4) 0.007(4) -0.001(4)
C13 0.030(4) 0.025(5) 0.024(5) -0.003(5) 0.008(5) -0.002(4)
C14 0.022(4) 0.026(5) 0.021(5) 0.004(4) -0.003(4) 0.004(3)
C15 0.042(5) 0.021(5) 0.029(6) -0.005(4) 0.011(4) 0.004(4)
C16 0.048(5) 0.022(5) 0.050(7) -0.005(6) 0.009(7) 0.002(4)
C17 0.024(5) 0.034(6) 0.056(8) 0.009(5) 0.015(5) 0.001(4)
C18 0.009(4) 0.037(5) 0.019(5) -0.001(4) 0.000(3) 0.011(4)
C19 0.040(6) 0.062(8) 0.024(6) 0.005(6) -0.004(5) 0.013(5)
C20 0.047(6) 0.018(5) 0.043(7) -0.001(5) 0.005(5) 0.002(4)
C21 0.046(6) 0.015(5) 0.043(7) -0.002(5) -0.005(5) -0.001(4)
C22 0.034(5) 0.034(6) 0.041(6) 0.004(5) 0.008(5) -0.001(4)
C23 0.034(5) 0.032(6) 0.022(6) -0.001(4) 0.006(4) 0.004(4)
C24 0.037(5) 0.024(5) 0.016(5) 0.003(4) -0.008(4) 0.003(4)
C25 0.020(4) 0.026(5) 0.028(5) -0.008(4) 0.003(4) 0.003(4)
C26 0.033(5) 0.025(5) 0.025(6) -0.004(4) 0.004(4) 0.003(4)
C27 0.036(5) 0.027(5) 0.045(7) -0.010(5) -0.005(5) 0.010(4)
C28 0.038(5) 0.035(6) 0.051(7) -0.012(5) 0.006(6) 0.009(5)
C29 0.057(7) 0.030(6) 0.048(7) -0.021(5) 0.017(6) 0.008(5)
C30 0.059(7) 0.035(7) 0.045(8) -0.015(5) -0.003(6) 0.002(5)
C31 0.036(4) 0.026(5) 0.032(5) 0.001(4) 0.006(5) 0.006(4)
C32 0.043(5) 0.005(4) 0.037(6) 0.002(5) -0.002(5) 0.002(3)
C33 0.025(4) 0.022(5) 0.030(6) 0.006(4) 0.004(4) -0.001(3)
C34 0.024(5) 0.028(5) 0.031(5) -0.002(4) -0.001(4) 0.003(4)
C35 0.047(6) 0.027(6) 0.050(8) 0.013(6) 0.020(6) 0.001(4)
C36 0.033(4) 0.018(4) 0.046(6) 0.003(5) 0.006(6) -0.002(4)
C37 0.023(4) 0.025(5) 0.040(7) -0.005(4) 0.001(4) 0.003(4)
C38 0.032(5) 0.037(7) 0.058(8) 0.005(6) 0.006(5) 0.012(5)
N1 0.040(4) 0.017(4) 0.043(5) 0.001(4) 0.002(5) -0.006(4)
N2 0.028(4) 0.018(4) 0.027(5) -0.005(3) 0.001(3) 0.000(3)
N3 0.033(5) 0.026(4) 0.031(5) 0.001(4) 0.000(3) -0.005(3)
N4 0.043(5) 0.037(5) 0.041(6) 0.002(4) -0.002(4) -0.005(4)
N5 0.056(6) 0.047(6) 0.036(6) -0.001(5) -0.010(5) 0.003(5)
N6 0.034(4) 0.017(4) 0.041(5) -0.004(3) 0.006(4) 0.000(3)
N7 0.027(4) 0.009(4) 0.034(5) -0.001(3) 0.004(3) 0.003(3)
N8 0.025(4) 0.011(4) 0.032(5) -0.002(3) 0.015(3) 0.003(3)
N9 0.061(6) 0.025(5) 0.035(5) -0.001(4) -0.002(4) -0.009(4)
N10 0.065(6) 0.036(6) 0.042(6) 0.004(5) -0.006(5) 0.007(5)
O1 0.030(3) 0.020(3) 0.043(5) -0.003(3) 0.009(3) 0.008(2)
O2 0.032(3) 0.015(3) 0.058(5) 0.001(3) 0.008(3) 0.007(2)
Pb1 0.03369(17) 0.01676(17) 0.0365(2) -0.00415(16) 0.0020(2) 0.00577(14)
Pb2 0.03105(16) 0.01481(17) 0.0351(2) -0.00297(15) 0.0050(2) 0.00502(13)
S1 0.072(2) 0.058(2) 0.058(2) -0.0152(17) -0.0134(17) -0.0039(17)
S2 0.081(3) 0.072(3) 0.107(4) -0.046(2) -0.014(2) 0.010(2)

loop_
_atom_type_symbol
_atom_type_description
_atom_type_scat_dispersion_real
_atom_type_scat_dispersion_imag
_atom_type_scat_source
C C 0.0033 0.0016 'International Tables Vol C Tables 4.2.6.8 and 6.1.1.4'
H H 0 0 'International Tables Vol C Tables 4.2.6.8 and 6.1.1.4'
N N 0.0061 0.0033 'International Tables Vol C Tables 4.2.6.8 and 6.1.1.4'
O O 0.0106 0.006 'International Tables Vol C Tables 4.2.6.8 and 6.1.1.4'
Pb Pb -3.3944 10.1111 'International Tables Vol C Tables 4.2.6.8 and 6.1.1.4'
S S 0.1246 0.1234 'International Tables Vol C Tables 4.2.6.8 and 6.1.1.4'

loop_
_geom_angle_atom_site_label_1
_geom_angle_atom_site_label_2
_geom_angle_atom_site_label_3
_geom_angle
N1 C1 C2 122.9(9)
N1 C1 H1 118.6
C2 C1 H1 118.6
C3 C2 C1 118.4(10)
C3 C2 H2 120.8
C1 C2 H2 120.8
C2 C3 C4 119.1(10)
C2 C3 H3 120.5
C4 C3 H3 120.5
C5 C4 C3 120.3(9)
C5 C4 H4 119.9
C3 C4 H4 119.9
C4 C5 N1 120.4(8)
C4 C5 C6 123.8(8)
N1 C5 C6 115.7(8)
N2 C6 C7 122.6(7)
N2 C6 C5 117.0(7)
C7 C6 C5 120.4(8)
C8 C7 C12 121.2(9)
C8 C7 C6 121.6(9)
C12 C7 C6 117.1(8)
C7 C8 C9 118.2(10)
C7 C8 H8 120.9
C9 C8 H8 120.9
C10 C9 C8 121.0(10)
C10 C9 H9 119.5
C8 C9 H9 119.5
C11 C10 C9 120.7(10)
C11 C10 H10 119.6
C9 C10 H10 119.6
C10 C11 C12 121.0(10)
C10 C11 H11 119.5
C12 C11 H11 119.5
C11 C12 C7 117.9(9)
C11 C12 H12 121.1
C7 C12 H12 121.1
O1 C13 N3 126.2(8)
O1 C13 C14 119.2(7)
N3 C13 C14 114.6(7)
C18 C14 C15 117.2(8)
C18 C14 C13 121.2(8)
C15 C14 C13 121.3(8)
C16 C15 C14 118.5(8)
C16 C15 H15 120.7
C14 C15 H15 120.7
N4 C16 C15 124.3(9)
N4 C16 H16 117.9
C15 C16 H16 117.9
N4 C17 C18 124.1(8)
N4 C17 H17 118
C18 C17 H17 118
C17 C18 C14 119.2(8)
C17 C18 H18 120.4
C14 C18 H18 120.4
N5 C19 S1 178.4(11)
N6 C20 C21 121.5(9)
N6 C20 H20 119.3
C21 C20 H20 119.3
C22 C21 C20 119.7(9)
C22 C21 H21 120.1
C20 C21 H21 120.1
C21 C22 C23 117.5(9)
C21 C22 H22 121.3
C23 C22 H22 121.3
C24 C23 C22 121.3(9)
C24 C23 H23 119.4
C22 C23 H23 119.4
N6 C24 C23 120.2(8)
N6 C24 C25 114.9(8)
C23 C24 C25 124.8(8)
N7 C25 C24 118.1(8)
N7 C25 C26 122.4(8)
C24 C25 C26 119.5(8)
C31 C26 C27 118.1(8)
C31 C26 C25 119.8(8)
C27 C26 C25 122.1(8)
C28 C27 C26 119.8(9)
C28 C27 H27 120.1
C26 C27 H27 120.1
C29 C28 C27 120.8(11)
C29 C28 H28 119.6
C27 C28 H28 119.6
C28 C29 C30 120.8(10)
C28 C29 H29 119.6
C30 C29 H29 119.6
C31 C30 C29 118.4(10)
C31 C30 H30 120.8
C29 C30 H30 120.8
C26 C31 C30 122.0(10)
C26 C31 H31 119
C30 C31 H31 119
O2 C32 N8 129.1(8)
O2 C32 C33 116.1(8)
N8 C32 C33 114.8(7)
C34 C33 C37 117.4(8)
C34 C33 C32 122.0(8)
C37 C33 C32 120.6(8)
C33 C34 C35 119.8(8)
C33 C34 H34 120.1
C35 C34 H34 120.1
N9 C35 C34 123.6(9)
N9 C35 H35 118.2
C34 C35 H35 118.2
N9 C36 C37 125.7(9)
N9 C36 H36 117.1
C37 C36 H36 117.1
C36 C37 C33 118.6(8)
C36 C37 H37 120.7
C33 C37 H37 120.7
N10 C38 S2 179.7(11)
C1 N1 C5 118.9(8)
C1 N1 Pb1 123.1(6)
C5 N1 Pb1 117.9(5)
C6 N2 N3 117.0(7)
C6 N2 Pb1 124.6(5)
N3 N2 Pb1 118.4(5)
C13 N3 N2 113.0(7)
C16 N4 C17 116.6(8)
C19 N5 Pb1 116.2(8)
C20 N6 C24 119.8(8)
C20 N6 Pb2 121.5(6)
C24 N6 Pb2 118.7(6)
C25 N7 N8 119.5(7)
C25 N7 Pb2 123.5(6)
N8 N7 Pb2 117.0(5)
C32 N8 N7 112.8(7)
C36 N9 C35 114.6(8)
C38 N10 Pb2 123.7(8)
C13 O1 Pb1 114.4(5)
C32 O2 Pb2 113.0(5)
N2 Pb1 O1 66.0(2)
N2 Pb1 N5 86.3(3)
O1 Pb1 N5 83.4(3)
N2 Pb1 N1 64.8(2)
O1 Pb1 N1 128.8(2)
N5 Pb1 N1 80.6(3)
N10 Pb2 N7 86.5(3)
N10 Pb2 O2 83.2(3)
N7 Pb2 O2 65.9(2)
N10 Pb2 N6 80.3(3)
N7 Pb2 N6 64.7(2)
O2 Pb2 N6 128.5(2)

loop_
_geom_bond_atom_site_label_1
_geom_bond_atom_site_label_2
_geom_bond_distance
C1 N1 1.334(11)
C1 C2 1.379(15)
C1 H1 0.95
C2 C3 1.364(14)
C2 H2 0.95
C3 C4 1.392(13)
C3 H3 0.95
C4 C5 1.361(13)
C4 H4 0.95
C5 N1 1.362(11)
C5 C6 1.479(11)
C6 N2 1.303(11)
C6 C7 1.478(11)
C7 C8 1.361(14)
C7 C12 1.423(13)
C8 C9 1.409(13)
C8 H8 0.95
C9 C10 1.371(15)
C9 H9 0.95
C10 C11 1.344(15)
C10 H10 0.95
C11 C12 1.397(13)
C11 H11 0.95
C12 H12 0.95
C13 O1 1.283(10)
C13 N3 1.336(11)
C13 C14 1.481(11)
C14 C18 1.385(11)
C14 C15 1.414(12)
C15 C16 1.363(12)
C15 H15 0.95
C16 N4 1.324(12)
C16 H16 0.95
C17 N4 1.346(12)
C17 C18 1.357(12)
C17 H17 0.95
C18 H18 0.95
C19 N5 1.148(13)
C19 S1 1.623(13)
C20 N6 1.342(11)
C20 C21 1.404(14)
C20 H20 0.95
C21 C22 1.358(12)
C21 H21 0.95
C22 C23 1.407(12)
C22 H22 0.95
C23 C24 1.371(13)
C23 H23 0.95
C24 N6 1.345(11)
C24 C25 1.479(12)
C25 N7 1.267(10)
C25 C26 1.506(11)
C26 C31 1.374(13)
C26 C27 1.397(13)
C27 C28 1.387(12)
C27 H27 0.95
C28 C29 1.342(14)
C28 H28 0.95
C29 C30 1.391(15)
C29 H29 0.95
C30 C31 1.377(13)
C30 H30 0.95
C31 H31 0.95
C32 O2 1.276(9)
C32 N8 1.285(11)
C32 C33 1.498(11)
C33 C34 1.374(12)
C33 C37 1.389(12)
C34 C35 1.380(12)
C34 H34 0.95
C35 N9 1.358(12)
C35 H35 0.95
C36 N9 1.330(12)
C36 C37 1.372(12)
C36 H36 0.95
C37 H37 0.95
C38 N10 1.190(13)
C38 S2 1.581(12)
N1 Pb1 2.553(8)
N2 N3 1.361(9)
N2 Pb1 2.412(7)
N5 Pb1 2.441(9)
N6 Pb2 2.518(8)
N7 N8 1.387(9)
N7 Pb2 2.422(6)
N10 Pb2 2.403(9)
O1 Pb1 2.430(6)
O2 Pb2 2.444(6)
